data_7104598
loop_
_publ_author_name
'Takamizawa, Satoshi'
'Miyake, Ryosuke'

_publ_section_title
;
 Guest replacement in a flexible single-crystal host by mixing the
 surrounding gas.
;
_journal_issue 27
_journal_name_full 'Chemical communications (Cambridge, England)'
_journal_page_first 4076
_journal_page_last 4078
_journal_paper_doi 10.1039/b904160e
_journal_volume 34
_journal_year 2009
_chemical_formula_sum 'C36 H30 Cu2 N4 O8'
_chemical_formula_weight 773.74
_chemical_name_common '(Cu2(bza)4(pyz))n 2.0(CH3CN)'
_chemical_name_systematic
;
[Cu2(bza)4(pyz)]n 2.0(CH3CN)
;
_space_group_IT_number 2
_symmetry_cell_setting triclinic
_symmetry_space_group_name_Hall '-P 1'
_symmetry_space_group_name_H-M 'P -1'
_atom_sites_solution_hydrogens geom
_atom_sites_solution_primary direct
_atom_sites_solution_secondary difmap
_audit_creation_method SHELXL-97
_cell_angle_alpha 84.420(10)
_cell_angle_beta 62.980(7)
_cell_angle_gamma 63.864(7)
_cell_formula_units_Z 1
_cell_length_a 9.674(4)
_cell_length_b 10.558(4)
_cell_length_c 10.644(5)
_cell_measurement_temperature 90
_cell_volume 862.2(6)
_computing_cell_refinement 'Bruker SMART'
_computing_data_collection 'Bruker SMART'
_computing_data_reduction 'Bruker SAINT'
_computing_molecular_graphics 'Bruker SHELXTL'
_computing_publication_material 'Bruker SHELXTL'
_computing_structure_refinement 'SHELXL-97 (Sheldrick, 1997)'
_computing_structure_solution 'SHELXS-97 (Sheldrick, 1990)'
_diffrn_ambient_temperature 90
_diffrn_detector_area_resol_mean 8.366
_diffrn_measured_fraction_theta_full 0.989
_diffrn_measured_fraction_theta_max 0.989
_diffrn_measurement_device_type 'CCD area detector'
_diffrn_measurement_method 'phi and omega scans'
_diffrn_radiation_monochromator graphite
_diffrn_radiation_source 'fine-focus sealed tube'
_diffrn_radiation_type MoK\a
_diffrn_radiation_wavelength 0.71073
_diffrn_reflns_av_R_equivalents 0.0424
_diffrn_reflns_av_sigmaI/netI 0.0860
_diffrn_reflns_limit_h_max 12
_diffrn_reflns_limit_h_min -12
_diffrn_reflns_limit_k_max 13
_diffrn_reflns_limit_k_min -13
_diffrn_reflns_limit_l_max 6
_diffrn_reflns_limit_l_min -13
_diffrn_reflns_number 5594
_diffrn_reflns_theta_full 26.72
_diffrn_reflns_theta_max 26.72
_diffrn_reflns_theta_min 2.17
_exptl_absorpt_coefficient_mu 1.291
_exptl_absorpt_correction_T_max 0.9266
_exptl_absorpt_correction_T_min 0.6607
_exptl_absorpt_correction_type empirical
_exptl_absorpt_process_details
;
SADABS; sheldrick, 1996
;
_exptl_crystal_colour blue
_exptl_crystal_density_diffrn 1.490
_exptl_crystal_density_method 'not measured'
_exptl_crystal_description plate
_exptl_crystal_F_000 396
_exptl_crystal_size_max 0.35
_exptl_crystal_size_mid 0.16
_exptl_crystal_size_min 0.06
_refine_diff_density_max 1.179
_refine_diff_density_min -1.101
_refine_diff_density_rms 0.151
_refine_ls_extinction_method none
_refine_ls_goodness_of_fit_ref 1.083
_refine_ls_hydrogen_treatment constr
_refine_ls_matrix_type full
_refine_ls_number_parameters 256
_refine_ls_number_reflns 3621
_refine_ls_number_restraints 332
_refine_ls_restrained_S_all 1.065
_refine_ls_R_factor_all 0.0997
_refine_ls_R_factor_gt 0.0749
_refine_ls_shift/su_max 0.000
_refine_ls_shift/su_mean 0.000
_refine_ls_structure_factor_coef Fsqd
_refine_ls_weighting_details 'calc w=1/[\s^2^(Fo^2^)+(0.0995P)^2^+1.9268P] where P=(Fo^2^+2Fc^2^)/3'
_refine_ls_weighting_scheme calc
_refine_ls_wR_factor_gt 0.1922
_refine_ls_wR_factor_ref 0.2032
_reflns_number_gt 2660
_reflns_number_total 3621
_reflns_threshold_expression >2sigma(I)
_cod_data_source_file b904160e.txt
_cod_data_source_block 40418s1
_cod_depositor_comments
;
The following automatic conversions were performed:
'_symmetry_cell_setting' value 'Triclinic' changed to 'triclinic'
according to '/home/saulius/struct/CIF-dictionaries/cif_core.dic'
dictionary named 'cif_core.dic' version 2.4.1 from 2010-06-29.

Automatic conversion script
Id: cif_fix_enum 1527 2010-12-29 10:47:43Z saulius 
;
_cod_original_sg_symbol_H-M P-1
_cod_database_code 7104598

loop_
_symmetry_equiv_pos_as_xyz
'x, y, z'
'-x, -y, -z'

loop_
_atom_site_label
_atom_site_type_symbol
_atom_site_fract_x
_atom_site_fract_y
_atom_site_fract_z
_atom_site_U_iso_or_equiv
_atom_site_adp_type
_atom_site_occupancy
_atom_site_symmetry_multiplicity
_atom_site_calc_flag
_atom_site_refinement_flags
_atom_site_disorder_assembly
_atom_site_disorder_group
C1 C 0.5824(7) 0.7584(7) 1.0885(7) 0.0279(9) Uani 1 1 d U . .
C2 C 0.6495(8) 0.6083(7) 1.1181(7) 0.0291(9) Uani 1 1 d U . .
C3 C 0.5693(8) 0.5249(7) 1.1215(7) 0.0322(10) Uani 1 1 d U . .
H3 H 0.4684 0.5651 1.1082 0.039 Uiso 1 1 calc R . .
C4 C 0.6368(9) 0.3832(7) 1.1442(7) 0.0368(11) Uani 1 1 d U . .
H4 H 0.5823 0.3265 1.1464 0.044 Uiso 1 1 calc R . .
C5 C 0.7856(9) 0.3247(7) 1.1638(7) 0.0398(11) Uani 1 1 d U . .
H5 H 0.8328 0.2277 1.1783 0.048 Uiso 1 1 calc R . .
C6 C 0.8625(9) 0.4055(7) 1.1621(7) 0.0372(11) Uani 1 1 d U . .
H6 H 0.9623 0.3650 1.1770 0.045 Uiso 1 1 calc R . .
C7 C 0.7970(8) 0.5481(7) 1.1388(7) 0.0317(10) Uani 1 1 d U . .
H7 H 0.8527 0.6036 1.1371 0.038 Uiso 1 1 calc R . .
C8 C 0.7076(8) 0.8663(7) 0.7487(7) 0.0314(9) Uani 1 1 d U . .
C9 C 0.8348(8) 0.7862(7) 0.6050(7) 0.0332(9) Uani 1 1 d U . .
C10 C 0.7964(9) 0.7032(7) 0.5441(7) 0.0354(11) Uani 1 1 d U . .
H10 H 0.6904 0.6964 0.5953 0.042 Uiso 1 1 calc R . .
C11 C 0.9152(9) 0.6299(8) 0.4070(8) 0.0401(11) Uani 1 1 d U . .
H11 H 0.8896 0.5731 0.3652 0.048 Uiso 1 1 calc R . .
C12 C 1.0673(9) 0.6396(8) 0.3331(8) 0.0413(12) Uani 1 1 d U . .
H12 H 1.1467 0.5895 0.2401 0.050 Uiso 1 1 calc R . .
C13 C 1.1073(9) 0.7214(7) 0.3920(8) 0.0397(11) Uani 1 1 d U . .
H13 H 1.2131 0.7283 0.3400 0.048 Uiso 1 1 calc R . .
C14 C 0.9907(9) 0.7935(7) 0.5284(7) 0.0355(10) Uani 1 1 d U . .
H14 H 1.0183 0.8487 0.5699 0.043 Uiso 1 1 calc R . .
C15 C 0.0962(7) 1.0504(6) 0.8964(6) 0.0247(10) Uani 1 1 d U . .
H15 H 0.1625 1.0878 0.8213 0.030 Uiso 1 1 calc R . .
C16 C 0.0550(7) 0.9391(6) 1.0956(6) 0.0249(10) Uani 1 1 d U . .
H16 H 0.0899 0.8956 1.1655 0.030 Uiso 1 1 calc R . .
C1SA C 0.588(2) 0.1191(19) 0.510(2) 0.058(3) Uani 0.482(9) 1 d PDU . .
C2SA C 0.513(3) 0.028(2) 0.511(2) 0.060(3) Uani 0.482(9) 1 d PDU . .
H1SA H 0.5630 -0.0598 0.5474 0.090 Uiso 0.482(9) 1 calc PR . .
H2SA H 0.5370 0.0061 0.4134 0.090 Uiso 0.482(9) 1 calc PR . .
H3SA H 0.3872 0.0771 0.5713 0.090 Uiso 0.482(9) 1 calc PR . .
C1SB C 0.594(2) 0.2932(17) 0.4862(19) 0.058(3) Uani 0.518(9) 1 d PDU . .
C2SB C 0.517(2) 0.4466(15) 0.501(2) 0.062(3) Uani 0.518(9) 1 d PDU . .
H1SB H 0.5901 0.4770 0.4176 0.094 Uiso 0.518(9) 1 calc PR . .
H2SB H 0.5083 0.4827 0.5869 0.094 Uiso 0.518(9) 1 calc PR . .
H3SB H 0.4013 0.4842 0.5075 0.094 Uiso 0.518(9) 1 calc PR . .
Cu1 Cu 0.37675(9) 0.98812(8) 0.99188(8) 0.0227(2) Uani 1 1 d U . .
N1 N 0.1527(6) 0.9890(5) 0.9916(5) 0.0244(8) Uani 1 1 d U . .
N1SA N 0.629(2) 0.202(2) 0.524(2) 0.060(3) Uani 0.482(9) 1 d PDU . .
N1SB N 0.664(2) 0.1707(16) 0.4663(18) 0.060(2) Uani 0.518(9) 1 d PDU . .
O1 O 0.4500(5) 0.8058(4) 1.0665(4) 0.0276(8) Uani 1 1 d U . .
O2 O 0.6636(5) 0.8269(5) 1.0807(5) 0.0295(8) Uani 1 1 d U . .
O3 O 0.5530(5) 0.8863(5) 0.8004(5) 0.0312(8) Uani 1 1 d U . .
O4 O 0.7637(5) 0.9106(5) 0.8133(4) 0.0301(8) Uani 1 1 d U . .

loop_
_atom_site_aniso_label
_atom_site_aniso_U_11
_atom_site_aniso_U_22
_atom_site_aniso_U_33
_atom_site_aniso_U_23
_atom_site_aniso_U_13
_atom_site_aniso_U_12
C1 0.0240(14) 0.0357(16) 0.0318(15) 0.0035(14) -0.0192(12) -0.0129(13)
C2 0.0274(15) 0.0333(16) 0.0301(16) 0.0016(14) -0.0182(13) -0.0108(13)
C3 0.0327(17) 0.0330(18) 0.0332(18) -0.0018(15) -0.0210(14) -0.0094(15)
C4 0.0380(18) 0.0325(18) 0.0382(19) -0.0044(16) -0.0199(15) -0.0102(15)
C5 0.0386(18) 0.0344(19) 0.0375(19) -0.0030(16) -0.0191(16) -0.0058(16)
C6 0.0328(18) 0.0364(19) 0.0341(18) 0.0011(16) -0.0170(15) -0.0064(15)
C7 0.0284(17) 0.0347(18) 0.0316(18) 0.0018(16) -0.0167(14) -0.0103(15)
C8 0.0292(15) 0.0377(16) 0.0320(16) 0.0028(14) -0.0181(13) -0.0144(13)
C9 0.0330(15) 0.0375(16) 0.0339(16) 0.0014(14) -0.0209(13) -0.0133(13)
C10 0.0348(17) 0.0387(18) 0.0357(18) 0.0010(16) -0.0213(15) -0.0128(15)
C11 0.0390(18) 0.0413(19) 0.0385(19) -0.0022(17) -0.0212(16) -0.0117(16)
C12 0.0389(18) 0.0427(19) 0.0384(19) -0.0011(17) -0.0205(16) -0.0111(16)
C13 0.0366(18) 0.0425(19) 0.0383(19) -0.0002(17) -0.0193(16) -0.0130(16)
C14 0.0345(17) 0.0401(18) 0.0360(18) -0.0004(16) -0.0202(15) -0.0149(15)
C15 0.0218(18) 0.033(2) 0.032(2) 0.0071(17) -0.0205(16) -0.0145(16)
C16 0.0232(19) 0.031(2) 0.031(2) 0.0047(17) -0.0200(16) -0.0129(16)
C1SA 0.058(3) 0.061(3) 0.060(4) 0.008(3) -0.030(3) -0.026(3)
C2SA 0.060(4) 0.061(4) 0.062(4) 0.008(4) -0.033(3) -0.024(3)
C1SB 0.058(3) 0.063(3) 0.059(3) 0.005(3) -0.031(3) -0.028(3)
C2SB 0.064(4) 0.064(4) 0.058(4) 0.005(4) -0.028(3) -0.027(3)
Cu1 0.0147(3) 0.0340(4) 0.0292(4) 0.0030(3) -0.0165(3) -0.0120(3)
N1 0.0220(16) 0.0319(18) 0.0334(18) 0.0051(15) -0.0217(14) -0.0142(14)
N1SA 0.060(3) 0.063(3) 0.061(4) 0.005(3) -0.028(3) -0.029(3)
N1SB 0.059(3) 0.063(3) 0.060(4) 0.005(3) -0.029(3) -0.028(3)
O1 0.0226(15) 0.0349(17) 0.0340(17) 0.0039(14) -0.0186(13) -0.0140(14)
O2 0.0230(15) 0.0385(18) 0.0365(18) 0.0067(15) -0.0202(14) -0.0149(14)
O3 0.0291(16) 0.0413(18) 0.0316(17) 0.0008(15) -0.0185(14) -0.0172(14)
O4 0.0275(16) 0.0393(18) 0.0305(17) -0.0010(15) -0.0188(14) -0.0138(14)

loop_
_atom_type_symbol
_atom_type_description
_atom_type_scat_dispersion_real
_atom_type_scat_dispersion_imag
_atom_type_scat_source
C C 0.0033 0.0016 'International Tables Vol C Tables 4.2.6.8 and 6.1.1.4'
H H 0.0000 0.0000 'International Tables Vol C Tables 4.2.6.8 and 6.1.1.4'
Cu Cu 0.3201 1.2651 'International Tables Vol C Tables 4.2.6.8 and 6.1.1.4'
N N 0.0061 0.0033 'International Tables Vol C Tables 4.2.6.8 and 6.1.1.4'
O O 0.0106 0.0060 'International Tables Vol C Tables 4.2.6.8 and 6.1.1.4'

loop_
_geom_angle_atom_site_label_1
_geom_angle_atom_site_label_2
_geom_angle_atom_site_label_3
_geom_angle
_geom_angle_site_symmetry_1
_geom_angle_site_symmetry_3
_geom_angle_publ_flag
O2 C1 O1 124.8(6) . . ?
O2 C1 C2 118.1(5) . . ?
O1 C1 C2 117.0(5) . . ?
C3 C2 C7 119.2(6) . . ?
C3 C2 C1 120.7(5) . . ?
C7 C2 C1 120.1(5) . . ?
C4 C3 C2 120.2(6) . . ?
C3 C4 C5 119.6(6) . . ?
C6 C5 C4 120.4(7) . . ?
C5 C6 C7 120.9(6) . . ?
C2 C7 C6 119.7(6) . . ?
O3 C8 O4 123.6(6) . . ?
O3 C8 C9 119.6(5) . . ?
O4 C8 C9 116.8(5) . . ?
C14 C9 C10 119.0(6) . . ?
C14 C9 C8 121.4(6) . . ?
C10 C9 C8 119.6(6) . . ?
C9 C10 C11 119.5(6) . . ?
C12 C11 C10 120.4(6) . . ?
C11 C12 C13 120.7(7) . . ?
C12 C13 C14 119.1(7) . . ?
C9 C14 C13 121.2(6) . . ?
N1 C15 C16 122.1(5) . 2_577 ?
N1 C16 C15 121.0(5) . 2_577 ?
N1SA C1SA C2SA 171(2) . . ?
N1SB C1SB C2SB 176(2) . . ?
O1 Cu1 O3 88.00(18) . . ?
O1 Cu1 O2 170.02(15) . 2_677 ?
O3 Cu1 O2 91.21(18) . 2_677 ?
O1 Cu1 O4 90.24(18) . 2_677 ?
O3 Cu1 O4 169.46(15) . 2_677 ?
O2 Cu1 O4 88.72(18) 2_677 2_677 ?
O1 Cu1 N1 96.72(17) . . ?
O3 Cu1 N1 98.95(17) . . ?
O2 Cu1 N1 93.23(17) 2_677 . ?
O4 Cu1 N1 91.57(17) 2_677 . ?
O1 Cu1 Cu1 86.57(11) . 2_677 ?
O3 Cu1 Cu1 85.92(12) . 2_677 ?
O2 Cu1 Cu1 83.46(12) 2_677 2_677 ?
O4 Cu1 Cu1 83.60(12) 2_677 2_677 ?
N1 Cu1 Cu1 174.19(13) . 2_677 ?
C16 N1 C15 116.9(5) . . ?
C16 N1 Cu1 120.2(4) . . ?
C15 N1 Cu1 122.6(4) . . ?
C1 O1 Cu1 120.5(4) . . ?
C1 O2 Cu1 124.2(4) . 2_677 ?
C8 O3 Cu1 122.3(4) . . ?
C8 O4 Cu1 124.5(4) . 2_677 ?

loop_
_geom_bond_atom_site_label_1
_geom_bond_atom_site_label_2
_geom_bond_distance
_geom_bond_site_symmetry_2
_geom_bond_publ_flag
C1 O2 1.256(7) . ?
C1 O1 1.277(7) . ?
C1 C2 1.488(9) . ?
C2 C3 1.395(8) . ?
C2 C7 1.396(8) . ?
C3 C4 1.391(9) . ?
C4 C5 1.401(9) . ?
C5 C6 1.351(10) . ?
C6 C7 1.400(9) . ?
C8 O3 1.257(7) . ?
C8 O4 1.270(7) . ?
C8 C9 1.481(9) . ?
C9 C14 1.385(9) . ?
C9 C10 1.393(9) . ?
C10 C11 1.401(9) . ?
C11 C12 1.364(10) . ?
C12 C13 1.382(10) . ?
C13 C14 1.389(9) . ?
C15 N1 1.345(7) . ?
C15 C16 1.381(7) 2_577 ?
C16 N1 1.331(7) . ?
C16 C15 1.381(7) 2_577 ?
C1SA N1SA 1.146(19) . ?
C1SA C2SA 1.435(17) . ?
C1SB N1SB 1.152(19) . ?
C1SB C2SB 1.444(17) . ?
Cu1 O1 1.962(4) . ?
Cu1 O3 1.967(4) . ?
Cu1 O2 1.968(4) 2_677 ?
Cu1 O4 1.969(4) 2_677 ?
Cu1 N1 2.165(4) . ?
Cu1 Cu1 2.5864(15) 2_677 ?
O2 Cu1 1.968(4) 2_677 ?
O4 Cu1 1.969(4) 2_677 ?

loop_
_geom_torsion_atom_site_label_1
_geom_torsion_atom_site_label_2
_geom_torsion_atom_site_label_3
_geom_torsion_atom_site_label_4
_geom_torsion
_geom_torsion_site_symmetry_1
_geom_torsion_site_symmetry_2
_geom_torsion_site_symmetry_3
_geom_torsion_site_symmetry_4
_geom_torsion_publ_flag
O2 C1 C2 C3 -177.0(6) . . . . ?
O1 C1 C2 C3 -0.1(9) . . . . ?
O2 C1 C2 C7 1.1(9) . . . . ?
O1 C1 C2 C7 178.0(6) . . . . ?
C7 C2 C3 C4 -0.5(9) . . . . ?
C1 C2 C3 C4 177.7(6) . . . . ?
C2 C3 C4 C5 0.1(10) . . . . ?
C3 C4 C5 C6 0.7(10) . . . . ?
C4 C5 C6 C7 -1.0(10) . . . . ?
C3 C2 C7 C6 0.2(9) . . . . ?
C1 C2 C7 C6 -178.0(6) . . . . ?
C5 C6 C7 C2 0.6(10) . . . . ?
O3 C8 C9 C14 162.4(6) . . . . ?
O4 C8 C9 C14 -17.8(9) . . . . ?
O3 C8 C9 C10 -16.7(9) . . . . ?
O4 C8 C9 C10 163.1(6) . . . . ?
C14 C9 C10 C11 -0.4(10) . . . . ?
C8 C9 C10 C11 178.7(6) . . . . ?
C9 C10 C11 C12 -0.1(10) . . . . ?
C10 C11 C12 C13 0.1(11) . . . . ?
C11 C12 C13 C14 0.4(11) . . . . ?
C10 C9 C14 C13 0.9(10) . . . . ?
C8 C9 C14 C13 -178.2(6) . . . . ?
C12 C13 C14 C9 -0.9(10) . . . . ?
C15 C16 N1 C15 0.5(9) 2_577 . . . ?
C15 C16 N1 Cu1 174.6(4) 2_577 . . . ?
C16 C15 N1 C16 -0.5(10) 2_577 . . . ?
C16 C15 N1 Cu1 -174.4(4) 2_577 . . . ?
O1 Cu1 N1 C16 37.3(5) . . . . ?
O3 Cu1 N1 C16 126.3(4) . . . . ?
O2 Cu1 N1 C16 -141.9(4) 2_677 . . . ?
O4 Cu1 N1 C16 -53.1(5) 2_677 . . . ?
Cu1 Cu1 N1 C16 -86.8(15) 2_677 . . . ?
O1 Cu1 N1 C15 -149.0(5) . . . . ?
O3 Cu1 N1 C15 -60.0(5) . . . . ?
O2 Cu1 N1 C15 31.8(5) 2_677 . . . ?
O4 Cu1 N1 C15 120.6(5) 2_677 . . . ?
Cu1 Cu1 N1 C15 86.9(15) 2_677 . . . ?
O2 C1 O1 Cu1 8.2(8) . . . . ?
C2 C1 O1 Cu1 -168.5(4) . . . . ?
O3 Cu1 O1 C1 82.3(5) . . . . ?
O2 Cu1 O1 C1 -3.3(13) 2_677 . . . ?
O4 Cu1 O1 C1 -87.3(5) 2_677 . . . ?
N1 Cu1 O1 C1 -178.9(5) . . . . ?
Cu1 Cu1 O1 C1 -3.7(4) 2_677 . . . ?
O1 C1 O2 Cu1 -8.6(9) . . . 2_677 ?
C2 C1 O2 Cu1 168.1(4) . . . 2_677 ?
O4 C8 O3 Cu1 -0.9(9) . . . . ?
C9 C8 O3 Cu1 178.8(4) . . . . ?
O1 Cu1 O3 C8 -87.2(5) . . . . ?
O2 Cu1 O3 C8 82.8(5) 2_677 . . . ?
O4 Cu1 O3 C8 -6.7(13) 2_677 . . . ?
N1 Cu1 O3 C8 176.3(5) . . . . ?
Cu1 Cu1 O3 C8 -0.6(5) 2_677 . . . ?
O3 C8 O4 Cu1 2.6(9) . . . 2_677 ?
C9 C8 O4 Cu1 -177.2(4) . . . 2_677 ?
